data_7103686
loop_
_publ_author_name
'Lu, Jack Y.'
'Babb, Amy M.'

_publ_section_title
;
 A unique eclipsed 2-D coordination polymer with removable iodine
 molecules in the open-channel structure
;
_journal_coden_ASTM CHCOFS
_journal_issue 12
_journal_name_full
;
 Chemical Communications (Cambridge, United Kingdom)
;
_journal_page_first 1346
_journal_page_last 1347
_journal_paper_doi 10.1039/b210740f
_journal_year 2003
_chemical_formula_moiety 'C12 H8 N2 O4 Cu, I2'
_chemical_formula_sum 'C12 H8 Cu I2 N2 O4'
_chemical_formula_weight 561.54
_space_group_IT_number 14
_symmetry_cell_setting monoclinic
_symmetry_space_group_name_Hall '-P 2yn'
_symmetry_space_group_name_H-M 'P 1 21/n 1'
_atom_sites_solution_hydrogens geom
_atom_sites_solution_primary direct
_atom_sites_solution_secondary difmap
_audit_creation_method SHELXL-97
_cell_angle_alpha 90.00
_cell_angle_beta 91.253(1)
_cell_angle_gamma 90.00
_cell_formula_units_Z 2
_cell_length_a 5.7951(4)
_cell_length_b 12.6459(9)
_cell_length_c 10.8155(8)
_cell_measurement_reflns_used 3621
_cell_measurement_temperature 223(2)
_cell_measurement_theta_max 24.99
_cell_measurement_theta_min 2.48
_cell_volume 792.42(10)
_computing_cell_refinement 'Bruker SAINT software (Bruker, 1999)'
_computing_data_collection 'Siemens SMART software (Siemens, 1996)'
_computing_data_reduction 'Bruker SAINT software (Bruker, 1999)'
_computing_structure_refinement 'SHELXL-97 (Sheldrick, 1997)'
_computing_structure_solution 'SHELXS-97 (Sheldrick, 1997)'
_diffrn_ambient_temperature 223(2)
_diffrn_detector_area_resol_mean 1K
_diffrn_measured_fraction_theta_full 1.000
_diffrn_measured_fraction_theta_max 1.000
_diffrn_measurement_device_type 'Siemens SMART CCD'
_diffrn_measurement_method CCD
_diffrn_radiation_monochromator graphite
_diffrn_radiation_source 'fine-focus sealed tube'
_diffrn_radiation_type MoK\a
_diffrn_radiation_wavelength 0.71073
_diffrn_reflns_av_R_equivalents 0.0266
_diffrn_reflns_av_sigmaI/netI 0.0074
_diffrn_reflns_limit_h_max 6
_diffrn_reflns_limit_h_min -6
_diffrn_reflns_limit_k_max 15
_diffrn_reflns_limit_k_min 0
_diffrn_reflns_limit_l_max 12
_diffrn_reflns_limit_l_min 0
_diffrn_reflns_number 4160
_diffrn_reflns_theta_full 24.99
_diffrn_reflns_theta_max 24.99
_diffrn_reflns_theta_min 2.48
_diffrn_standards_decay_% 0.0
_exptl_absorpt_coefficient_mu 5.288
_exptl_absorpt_correction_T_max 0.9431
_exptl_absorpt_correction_T_min 0.5708
_exptl_absorpt_correction_type empirical
_exptl_crystal_colour 'Dark amber'
_exptl_crystal_density_diffrn 2.353
_exptl_crystal_density_method 'not measured'
_exptl_crystal_description Block
_exptl_crystal_F_000 522
_exptl_crystal_size_max 0.40
_exptl_crystal_size_mid 0.30
_exptl_crystal_size_min 0.18
_refine_diff_density_max 0.813
_refine_diff_density_min -0.866
_refine_diff_density_rms 0.101
_refine_ls_extinction_coef 0.0032(5)
_refine_ls_extinction_expression Fc^*^=kFc[1+0.001xFc^2^\l^3^/sin(2\q)]^-1/4^
_refine_ls_extinction_method SHELXL
_refine_ls_goodness_of_fit_ref 1.138
_refine_ls_hydrogen_treatment mixed
_refine_ls_matrix_type full
_refine_ls_number_parameters 98
_refine_ls_number_reflns 1394
_refine_ls_number_restraints 0
_refine_ls_restrained_S_all 1.138
_refine_ls_R_factor_all 0.0244
_refine_ls_R_factor_gt 0.0232
_refine_ls_shift/su_max 0.012
_refine_ls_shift/su_mean 0.003
_refine_ls_structure_factor_coef Fsqd
_refine_ls_weighting_details 'calc w=1/[\s^2^(Fo^2^)+(0.0311P)^2^+2.1336P] where P=(Fo^2^+2Fc^2^)/3'
_refine_ls_weighting_scheme calc
_refine_ls_wR_factor_gt 0.0619
_refine_ls_wR_factor_ref 0.0634
_reflns_number_gt 1340
_reflns_number_total 1468
_reflns_threshold_expression >4sigma(I)
_cod_data_source_file b210740f.txt
_cod_data_source_block '[Cu(IN)2].I2'
_cod_depositor_comments
;
The following automatic conversions were performed:
'_symmetry_cell_setting' value 'Monoclinic' changed to 'monoclinic'
according to '/home/saulius/struct/CIF-dictionaries/cif_core.dic'
dictionary named 'cif_core.dic' version 2.4.1 from
2010-06-29.

'_exptl_absorpt_correction_type' value 'Empirical' changed to
'empirical' according to
'/home/saulius/struct/CIF-dictionaries/cif_core.dic' dictionary named
'cif_core.dic' version 2.4.1 from 2010-06-29.

Automatic conversion script
Id: cif_fix_enum 1527 2010-12-29 10:47:43Z saulius 
;
_cod_original_sg_symbol_H-M P2(1)/n
_cod_original_formula_sum 'C12 H8 N2 O4 Cu I2'
_cod_database_code 7103686

loop_
_symmetry_equiv_pos_as_xyz
'x, y, z'
'-x+1/2, y+1/2, -z+1/2'
'-x, -y, -z'
'x-1/2, -y-1/2, z-1/2'

loop_
_atom_site_label
_atom_site_type_symbol
_atom_site_fract_x
_atom_site_fract_y
_atom_site_fract_z
_atom_site_U_iso_or_equiv
_atom_site_adp_type
_atom_site_occupancy
_atom_site_symmetry_multiplicity
_atom_site_calc_flag
_atom_site_refinement_flags
_atom_site_disorder_assembly
_atom_site_disorder_group
Cu Cu 0.5000 0.5000 0.5000 0.01600(16) Uani 1 2 d S . .
I1 I 1.39647(5) 0.95892(2) 0.59931(3) 0.04077(14) Uani 1 1 d . . .
O1 O 0.8236(4) 0.88043(19) 0.9288(2) 0.0222(5) Uani 1 1 d . . .
O2 O 1.1376(4) 0.8872(2) 0.8153(2) 0.0265(5) Uani 1 1 d . . .
N1 N 0.6574(5) 0.6008(2) 0.6158(3) 0.0195(6) Uani 1 1 d . . .
C1 C 0.8626(6) 0.6430(3) 0.5886(3) 0.0240(7) Uani 1 1 d . . .
H1 H 0.9406 0.6182 0.5190 0.029 Uiso 1 1 calc R . .
C2 C 0.9625(6) 0.7221(3) 0.6604(3) 0.0243(7) Uani 1 1 d . . .
H2 H 1.1059 0.7509 0.6393 0.029 Uiso 1 1 calc R . .
C3 C 0.8494(6) 0.7586(3) 0.7636(3) 0.0195(7) Uani 1 1 d . . .
C4 C 0.6407(6) 0.7123(3) 0.7932(3) 0.0263(8) Uani 1 1 d . . .
H4 H 0.5614 0.7339 0.8638 0.032 Uiso 1 1 calc R . .
C5 C 0.5514(6) 0.6338(3) 0.7168(3) 0.0254(7) Uani 1 1 d . . .
H5 H 0.4099 0.6025 0.7370 0.030 Uiso 1 1 calc R . .
C6 C 0.9471(6) 0.8485(3) 0.8403(3) 0.0204(7) Uani 1 1 d . . .

loop_
_atom_site_aniso_label
_atom_site_aniso_U_11
_atom_site_aniso_U_22
_atom_site_aniso_U_33
_atom_site_aniso_U_23
_atom_site_aniso_U_13
_atom_site_aniso_U_12
Cu 0.0219(3) 0.0104(3) 0.0155(3) -0.0002(2) -0.0036(2) -0.0006(2)
I1 0.0532(2) 0.0341(2) 0.03554(19) -0.00057(11) 0.01289(13) -0.00647(12)
O1 0.0287(13) 0.0179(12) 0.0200(12) -0.0033(9) 0.0002(10) -0.0029(10)
O2 0.0287(13) 0.0268(13) 0.0241(12) -0.0030(10) 0.0011(10) -0.0094(11)
N1 0.0242(14) 0.0145(13) 0.0197(14) -0.0005(11) -0.0035(11) -0.0012(11)
C1 0.0274(18) 0.0229(18) 0.0219(17) -0.0043(14) 0.0026(14) -0.0017(14)
C2 0.0243(17) 0.0220(17) 0.0266(18) -0.0027(15) -0.0001(14) -0.0043(14)
C3 0.0250(17) 0.0141(15) 0.0192(16) -0.0004(13) -0.0041(13) 0.0009(13)
C4 0.0296(18) 0.0239(18) 0.0256(18) -0.0091(15) 0.0041(14) -0.0039(15)
C5 0.0243(17) 0.0249(18) 0.0272(18) -0.0061(15) 0.0047(14) -0.0066(14)
C6 0.0276(17) 0.0131(15) 0.0203(16) 0.0016(13) -0.0047(13) -0.0030(13)

loop_
_atom_type_symbol
_atom_type_description
_atom_type_scat_dispersion_real
_atom_type_scat_dispersion_imag
_atom_type_scat_source
C C 0.0033 0.0016 'International Tables Vol C Tables 4.2.6.8 and 6.1.1.4'
H H 0.0000 0.0000 'International Tables Vol C Tables 4.2.6.8 and 6.1.1.4'
N N 0.0061 0.0033 'International Tables Vol C Tables 4.2.6.8 and 6.1.1.4'
O O 0.0106 0.0060 'International Tables Vol C Tables 4.2.6.8 and 6.1.1.4'
Cu Cu 0.3201 1.2651 'International Tables Vol C Tables 4.2.6.8 and 6.1.1.4'
I I -0.4742 1.8119 'International Tables Vol C Tables 4.2.6.8 and 6.1.1.4'

loop_
_geom_angle_atom_site_label_1
_geom_angle_atom_site_label_2
_geom_angle_atom_site_label_3
_geom_angle
_geom_angle_site_symmetry_1
_geom_angle_site_symmetry_3
_geom_angle_publ_flag
O1 Cu O1 180.00 4_575 2_646 ?
O1 Cu N1 88.94(11) 4_575 . ?
O1 Cu N1 91.06(11) 2_646 . ?
O1 Cu N1 91.06(11) 4_575 3_666 ?
O1 Cu N1 88.94(11) 2_646 3_666 ?
N1 Cu N1 180.00 . 3_666 ?
C6 O1 Cu 104.0(2) . 2_656 ?
C5 N1 C1 118.9(3) . . ?
C5 N1 Cu 120.2(2) . . ?
C1 N1 Cu 120.8(2) . . ?
N1 C1 C2 121.7(3) . . ?
C3 C2 C1 119.5(3) . . ?
C2 C3 C4 118.4(3) . . ?
C2 C3 C6 120.9(3) . . ?
C4 C3 C6 120.6(3) . . ?
C5 C4 C3 118.7(3) . . ?
N1 C5 C4 122.7(3) . . ?
O2 C6 O1 123.8(3) . . ?
O2 C6 C3 120.1(3) . . ?
O1 C6 C3 116.2(3) . . ?

loop_
_geom_bond_atom_site_label_1
_geom_bond_atom_site_label_2
_geom_bond_distance
_geom_bond_site_symmetry_2
_geom_bond_publ_flag
Cu O1 1.972(2) 4_575 ?
Cu O1 1.972(2) 2_646 ?
Cu N1 1.994(3) . ?
Cu N1 1.994(3) 3_666 ?
I1 I1 2.6919(6) 3_876 ?
O1 C6 1.274(4) . ?
O1 Cu 1.972(2) 2_656 ?
O2 C6 1.242(4) . ?
N1 C5 1.332(5) . ?
N1 C1 1.342(5) . ?
C1 C2 1.386(5) . ?
C2 C3 1.386(5) . ?
C3 C4 1.387(5) . ?
C3 C6 1.511(4) . ?
C4 C5 1.386(5) . ?

loop_
_geom_torsion_atom_site_label_1
_geom_torsion_atom_site_label_2
_geom_torsion_atom_site_label_3
_geom_torsion_atom_site_label_4
_geom_torsion
_geom_torsion_site_symmetry_1
_geom_torsion_site_symmetry_2
_geom_torsion_site_symmetry_3
_geom_torsion_site_symmetry_4
_geom_torsion_publ_flag
O1 Cu N1 C5 79.6(3) 4_575 . . . ?
O1 Cu N1 C5 -100.4(3) 2_646 . . . ?
N1 Cu N1 C5 -89(100) 3_666 . . . ?
O1 Cu N1 C1 -94.9(3) 4_575 . . . ?
O1 Cu N1 C1 85.1(3) 2_646 . . . ?
N1 Cu N1 C1 96(100) 3_666 . . . ?
C5 N1 C1 C2 -2.1(5) . . . . ?
Cu N1 C1 C2 172.4(3) . . . . ?
N1 C1 C2 C3 0.4(5) . . . . ?
C1 C2 C3 C4 1.5(5) . . . . ?
C1 C2 C3 C6 -176.8(3) . . . . ?
C2 C3 C4 C5 -1.7(5) . . . . ?
C6 C3 C4 C5 176.7(3) . . . . ?
C1 N1 C5 C4 1.9(5) . . . . ?
Cu N1 C5 C4 -172.7(3) . . . . ?
C3 C4 C5 N1 0.0(6) . . . . ?
Cu O1 C6 O2 2.4(4) 2_656 . . . ?
Cu O1 C6 C3 -177.5(2) 2_656 . . . ?
C2 C3 C6 O2 -4.0(5) . . . . ?
C4 C3 C6 O2 177.8(3) . . . . ?
C2 C3 C6 O1 175.9(3) . . . . ?
C4 C3 C6 O1 -2.4(5) . . . . ?
